data_9010670
loop_
_publ_author_name
'Grice, J. D.'

_publ_section_title
;
 Szaibelyite: Crystal structure analysis and hydrogen bonding
;
_journal_name_full 'The Canadian Mineralogist'
_journal_page_first 671
_journal_page_last 677
_journal_paper_doi 10.3749/canmin.46.3.671
_journal_volume 46
_journal_year 2008
_chemical_compound_source 'Penobsquis, Kings County, New Brunswick, Canada'
_chemical_formula_sum 'B H Mg O3'
_chemical_name_mineral Szaibelyite
_space_group_IT_number 14
_symmetry_space_group_name_Hall '-P 2yab'
_symmetry_space_group_name_H-M 'P 1 21/a 1'
_cell_angle_alpha 90
_cell_angle_beta 95.923
_cell_angle_gamma 90
_cell_length_a 12.586
_cell_length_b 10.415
_cell_length_c 3.1340
_cell_formula_units_Z 8
_cell_volume 408.622
_database_code_amcsd 0006191
_exptl_crystal_density_diffrn 2.735
_cod_original_formula_sum 'Mg B O3 H'
_cod_database_code 9010670

loop_
_space_group_symop_operation_xyz
x,y,z
1/2+x,1/2-y,z
1/2-x,1/2+y,-z
-x,-y,-z

loop_
_atom_site_aniso_label
_atom_site_aniso_U_11
_atom_site_aniso_U_22
_atom_site_aniso_U_33
_atom_site_aniso_U_12
_atom_site_aniso_U_13
_atom_site_aniso_U_23
Mg1 0.00740 0.00710 0.00920 0.00020 0.00060 -1.00000
Mg2 0.00730 0.00780 0.00900 0.00050 0.00070 0.00040
B1 0.00770 0.00830 0.00730 0.00060 0.00070 0.00050
B2 0.00850 0.00780 0.00930 -0.00080 0.00130 0.00120
O1 0.00770 0.00760 0.01080 -4.00000 0.00130 0.00000
O2 0.00840 0.00670 0.01160 0.00050 0.00130 0.00000
O3 0.00700 0.00740 0.01710 -1.00000 0.00270 -0.00150
O4 0.00750 0.00930 0.01520 -0.00040 0.00030 0.00360
O5 0.00650 0.00800 0.01130 0.00070 0.00040 -0.00040
O6 0.00730 0.00820 0.01140 -5.00000 0.00090 0.00000

loop_
_atom_site_label
_atom_site_fract_x
_atom_site_fract_y
_atom_site_fract_z
_atom_site_U_iso_or_equiv
Mg1 0.50433 0.13724 0.23480 0.00791
Mg2 0.41242 0.42083 0.71030 0.00806
B1 0.13788 0.16810 0.75900 0.00790
B2 0.30629 0.04790 0.62120 0.00850
O1 0.07618 0.06199 0.78000 0.00870
O2 0.10053 0.29133 0.77430 0.00890
O3 0.24772 0.15513 0.71850 0.01040
O4 0.24785 0.44956 0.60620 0.01080
O5 0.41400 0.04335 0.71820 0.00860
O6 0.40869 0.29482 0.20740 0.00900
H4 0.19700 0.38700 0.67900 0.04200
H6 0.34800 0.26600 0.15400 0.02800

loop_
_cod_related_entry_id
_cod_related_entry_database
_cod_related_entry_code
1 AMCSD 0006191
